data_4337377
loop_
_publ_author_name
'Corbo, Robert'
'Georgiou, Dayne C.'
'Wilson, David J. D.'
'Dutton, Jason L.'

_publ_section_title
;
 Reactions of [PhI(pyridine)2](2+) with Model Pd and Pt II/IV Redox
 Couples.
;
_journal_issue 3
_journal_name_full 'Inorganic chemistry'
_journal_page_first 1690
_journal_page_last 1698
_journal_paper_doi 10.1021/ic402836d
_journal_volume 53
_journal_year 2014
_chemical_formula_sum 'C18.5 H26 F3 N5.5 O3 Pd0.5 S'
_chemical_formula_weight 515.71
_chemical_name_systematic
; 
 ? 
;
_space_group_IT_number 14
_symmetry_cell_setting monoclinic
_symmetry_space_group_name_Hall '-P 2ybc'
_symmetry_space_group_name_H-M 'P 1 21/c 1'
_atom_sites_solution_hydrogens geom
_atom_sites_solution_primary direct
_atom_sites_solution_secondary difmap
_audit_creation_method SHELXL-97
_cell_angle_alpha 90.00
_cell_angle_beta 93.64(3)
_cell_angle_gamma 90.00
_cell_formula_units_Z 4
_cell_length_a 11.136(2)
_cell_length_b 11.325(2)
_cell_length_c 18.711(4)
_cell_measurement_temperature 173(2)
_cell_volume 2355.0(8)
_computing_cell_refinement 'CrysAlisPro, Agilent Technologies'
_computing_data_collection 'CrysAlisPro, Agilent Technologies'
_computing_data_reduction 'CrysAlisPro, Agilent Technologies'
_computing_molecular_graphics SHELXP
_computing_publication_material SHELXP
_computing_structure_refinement 'SHELXL-97 (Sheldrick, 2008)'
_computing_structure_solution 'SHELXS-97 (Sheldrick, 2008)'
_diffrn_ambient_temperature 173(2)
_diffrn_measured_fraction_theta_full 0.987
_diffrn_measured_fraction_theta_max 0.987
_diffrn_measurement_device_type 'Xcalibur, Atlas, Gemini'
_diffrn_measurement_method '\w scans'
_diffrn_radiation_monochromator graphite
_diffrn_radiation_source 'fine-focus sealed tube'
_diffrn_radiation_type MoK\a
_diffrn_radiation_wavelength 0.71073
_diffrn_reflns_av_R_equivalents 0.0322
_diffrn_reflns_av_sigmaI/netI 0.0240
_diffrn_reflns_limit_h_max 13
_diffrn_reflns_limit_h_min -13
_diffrn_reflns_limit_k_max 9
_diffrn_reflns_limit_k_min -14
_diffrn_reflns_limit_l_max 21
_diffrn_reflns_limit_l_min -23
_diffrn_reflns_number 15475
_diffrn_reflns_theta_full 26.21
_diffrn_reflns_theta_max 26.21
_diffrn_reflns_theta_min 1.83
_exptl_absorpt_coefficient_mu 0.561
_exptl_absorpt_correction_T_max 0.9010
_exptl_absorpt_correction_T_min 0.8679
_exptl_absorpt_correction_type multi-scan
_exptl_absorpt_process_details 'CrysAlisPro, Agilent Technologies'
_exptl_crystal_colour 'pale yellow'
_exptl_crystal_density_diffrn 1.455
_exptl_crystal_density_method 'not measured'
_exptl_crystal_description block
_exptl_crystal_F_000 1062
_exptl_crystal_size_max 0.26
_exptl_crystal_size_mid 0.22
_exptl_crystal_size_min 0.19
_refine_diff_density_max 3.232
_refine_diff_density_min -2.272
_refine_diff_density_rms 0.137
_refine_ls_extinction_method none
_refine_ls_goodness_of_fit_ref 1.052
_refine_ls_hydrogen_treatment constr
_refine_ls_matrix_type full
_refine_ls_number_parameters 304
_refine_ls_number_reflns 4674
_refine_ls_number_restraints 2
_refine_ls_restrained_S_all 1.052
_refine_ls_R_factor_all 0.0760
_refine_ls_R_factor_gt 0.0714
_refine_ls_shift/su_max 0.058
_refine_ls_shift/su_mean 0.003
_refine_ls_structure_factor_coef Fsqd
_refine_ls_weighting_details 'calc w=1/[\s^2^(Fo^2^)+(0.1122P)^2^+10.3478P] where P=(Fo^2^+2Fc^2^)/3'
_refine_ls_weighting_scheme calc
_refine_ls_wR_factor_gt 0.1921
_refine_ls_wR_factor_ref 0.1965
_reflns_number_gt 4238
_reflns_number_total 4674
_reflns_threshold_expression >2sigma(I)
_cod_data_source_file ic402836d_si_002.cif
_cod_data_source_block 11NMe2
_cod_original_cell_volume 2354.9(8)
_cod_original_sg_symbol_H-M P2(1)/c
_cod_original_formula_sum 'C18.50 H26 F3 N5.50 O3 Pd0.50 S'
_cod_database_code 4337377

loop_
_symmetry_equiv_pos_as_xyz
'x, y, z'
'-x, y+1/2, -z+1/2'
'-x, -y, -z'
'x, -y-1/2, z-1/2'

loop_
_atom_site_label
_atom_site_type_symbol
_atom_site_fract_x
_atom_site_fract_y
_atom_site_fract_z
_atom_site_U_iso_or_equiv
_atom_site_adp_type
_atom_site_occupancy
_atom_site_symmetry_multiplicity
_atom_site_calc_flag
_atom_site_refinement_flags
_atom_site_disorder_assembly
_atom_site_disorder_group
S1 S 0.59931(18) 0.47234(14) -0.26294(8) 0.0509(4) Uani 1 1 d . . .
N1 N 0.5554(3) -0.1693(3) 0.0097(2) 0.0271(8) Uani 1 1 d . . .
N2 N 0.3302(3) -0.0520(3) 0.0161(2) 0.0291(8) Uani 1 1 d . . .
N3 N 0.6727(5) -0.5186(4) 0.0297(3) 0.0372(10) Uani 1 1 d . . .
C25 C 0.5663(4) -0.2388(4) -0.0482(3) 0.0308(10) Uani 1 1 d . . .
H25A H 0.5463 -0.2063 -0.0942 0.037 Uiso 1 1 calc R . .
C21 C 0.5842(4) -0.2189(4) 0.0747(3) 0.0317(10) Uani 1 1 d . . .
H21A H 0.5779 -0.1718 0.1163 0.038 Uiso 1 1 calc R . .
N6 N -0.0169(4) -0.1662(5) 0.0498(3) 0.0449(11) Uani 1 1 d . . .
C15 C 0.2501(4) -0.0768(4) -0.0397(3) 0.0310(10) Uani 1 1 d . . .
H15A H 0.2747 -0.0669 -0.0871 0.037 Uiso 1 1 calc R . .
C22 C 0.6216(4) -0.3330(4) 0.0831(3) 0.0330(10) Uani 1 1 d . . .
H22A H 0.6390 -0.3637 0.1299 0.040 Uiso 1 1 calc R . .
C11 C 0.2922(5) -0.0662(5) 0.0823(3) 0.0347(11) Uani 1 1 d . . .
H11A H 0.3471 -0.0500 0.1220 0.042 Uiso 1 1 calc R . .
C14 C 0.1362(5) -0.1153(4) -0.0309(3) 0.0351(11) Uani 1 1 d . . .
H14A H 0.0842 -0.1326 -0.0718 0.042 Uiso 1 1 calc R . .
C23 C 0.6347(4) -0.4059(4) 0.0230(3) 0.0307(10) Uani 1 1 d . . .
C24 C 0.6045(4) -0.3532(4) -0.0443(3) 0.0310(10) Uani 1 1 d . . .
H24A H 0.6109 -0.3976 -0.0869 0.037 Uiso 1 1 calc R . .
C13 C 0.0940(4) -0.1299(4) 0.0385(3) 0.0349(11) Uani 1 1 d . . .
C12 C 0.1795(5) -0.1026(5) 0.0955(3) 0.0385(12) Uani 1 1 d . . .
H12A H 0.1577 -0.1098 0.1435 0.046 Uiso 1 1 calc R . .
O3 O 0.5470(7) 0.5013(5) -0.2002(3) 0.080(2) Uani 1 1 d . . .
C17 C -0.1020(5) -0.1982(6) -0.0094(4) 0.0500(15) Uani 1 1 d . . .
H17A H -0.0651 -0.1846 -0.0549 0.075 Uiso 1 1 calc R . .
H17B H -0.1746 -0.1497 -0.0076 0.075 Uiso 1 1 calc R . .
H17C H -0.1234 -0.2818 -0.0055 0.075 Uiso 1 1 calc R . .
C27 C 0.6946(5) -0.5907(5) -0.0323(3) 0.0418(12) Uani 1 1 d . . .
H27A H 0.6682 -0.5480 -0.0761 0.063 Uiso 1 1 calc R . .
H27B H 0.6496 -0.6649 -0.0299 0.063 Uiso 1 1 calc R . .
H27C H 0.7808 -0.6080 -0.0327 0.063 Uiso 1 1 calc R . .
O2 O 0.5358(6) 0.4595(6) -0.3274(3) 0.0849(19) Uani 1 1 d . . .
F3 F 0.7532(6) 0.3375(6) -0.1905(3) 0.110(2) Uani 1 1 d . . .
C26 C 0.7056(7) -0.5676(5) 0.1000(4) 0.0538(16) Uani 1 1 d . . .
H26A H 0.6859 -0.5107 0.1369 0.081 Uiso 1 1 calc R . .
H26B H 0.7921 -0.5841 0.1040 0.081 Uiso 1 1 calc R . .
H26C H 0.6609 -0.6410 0.1064 0.081 Uiso 1 1 calc R . .
C31 C 0.6703(11) 0.3285(7) -0.2450(3) 0.082(3) Uani 1 1 d . . .
F2 F 0.7270(9) 0.2908(6) -0.2981(3) 0.150(4) Uani 1 1 d . . .
F1 F 0.5981(8) 0.2514(5) -0.2246(6) 0.178(4) Uani 1 1 d . . .
C16 C -0.0559(6) -0.1783(9) 0.1226(4) 0.073(2) Uani 1 1 d . . .
H16A H 0.0093 -0.1538 0.1570 0.109 Uiso 1 1 calc R . .
H16B H -0.0768 -0.2608 0.1314 0.109 Uiso 1 1 calc R . .
H16C H -0.1265 -0.1282 0.1281 0.109 Uiso 1 1 calc R . .
O1 O 0.7034(7) 0.5486(7) -0.2757(5) 0.110(3) Uani 1 1 d . . .
Pd1 Pd 0.5000 0.0000 0.0000 0.02246(19) Uani 1 2 d S . .
N201 N 0.9514(14) -0.371(2) 0.2906(10) 0.205(10) Uani 1 1 d . . .
C201 C 0.7298(14) -0.3123(18) 0.2848(8) 0.153(6) Uani 1 1 d . . .
H20A H 0.6837 -0.3609 0.2494 0.229 Uiso 1 1 calc R . .
H20B H 0.7221 -0.2289 0.2713 0.229 Uiso 1 1 calc R . .
H20C H 0.6986 -0.3241 0.3321 0.229 Uiso 1 1 calc R . .
C202 C 0.8583(18) -0.3473(19) 0.2871(8) 0.150(7) Uani 1 1 d . . .
N101 N 1.0053(18) -0.5109(16) -0.0373(13) 0.099(6) Uani 0.50 1 d P . .
C102 C 0.9867(16) -0.4850(16) -0.0951(15) 0.078(5) Uani 0.50 1 d PD . .
C101 C 0.946(4) -0.426(5) -0.1669(16) 0.18(2) Uani 0.50 1 d PD A 1
H10A H 0.9041 -0.3521 -0.1577 0.269 Uiso 0.50 1 calc PR A 1
H10B H 0.8920 -0.4792 -0.1948 0.269 Uiso 0.50 1 calc PR A 1
H10C H 1.0169 -0.4091 -0.1939 0.269 Uiso 0.50 1 calc PR A 1
C104 C 0.965(4) -0.466(6) -0.174(4) 0.35(6) Uani 0.50 1 d PD A 2
H10D H 1.0008 -0.5312 -0.1997 0.530 Uiso 0.50 1 calc PR A 2
H10E H 1.0026 -0.3914 -0.1873 0.530 Uiso 0.50 1 calc PR A 2
H10F H 0.8786 -0.4626 -0.1864 0.530 Uiso 0.50 1 calc PR A 2

loop_
_atom_site_aniso_label
_atom_site_aniso_U_11
_atom_site_aniso_U_22
_atom_site_aniso_U_33
_atom_site_aniso_U_23
_atom_site_aniso_U_13
_atom_site_aniso_U_12
S1 0.0817(12) 0.0375(7) 0.0323(7) -0.0012(6) -0.0051(7) 0.0170(8)
N1 0.0248(19) 0.0207(18) 0.036(2) 0.0016(15) 0.0036(15) -0.0011(15)
N2 0.0206(18) 0.025(2) 0.042(2) 0.0024(16) 0.0039(15) 0.0006(15)
N3 0.042(3) 0.022(2) 0.049(3) 0.0040(18) 0.008(2) 0.0045(18)
C25 0.029(2) 0.029(2) 0.034(2) 0.0016(19) -0.0012(18) -0.0016(19)
C21 0.029(2) 0.028(2) 0.038(3) -0.0006(19) 0.0068(19) 0.0004(19)
N6 0.026(2) 0.048(3) 0.061(3) 0.016(2) 0.006(2) -0.006(2)
C15 0.025(2) 0.027(2) 0.041(3) -0.0038(19) 0.0033(18) -0.0002(19)
C22 0.033(2) 0.031(2) 0.036(2) 0.0039(19) 0.0062(19) 0.001(2)
C11 0.030(2) 0.036(3) 0.038(3) 0.006(2) 0.0006(19) -0.001(2)
C14 0.031(2) 0.027(2) 0.047(3) -0.004(2) 0.000(2) -0.0006(19)
C23 0.023(2) 0.024(2) 0.045(3) -0.0004(19) 0.0055(18) -0.0027(18)
C24 0.029(2) 0.028(2) 0.036(2) -0.0025(19) 0.0031(18) 0.0001(19)
C13 0.024(2) 0.025(2) 0.056(3) 0.010(2) 0.006(2) 0.0032(19)
C12 0.031(3) 0.044(3) 0.041(3) 0.015(2) 0.007(2) 0.004(2)
O3 0.117(5) 0.082(4) 0.044(3) 0.007(2) 0.022(3) 0.047(3)
C17 0.023(3) 0.045(3) 0.083(4) 0.008(3) 0.005(3) -0.009(2)
C27 0.037(3) 0.027(3) 0.062(3) -0.006(2) 0.008(2) 0.005(2)
O2 0.109(5) 0.090(4) 0.052(3) -0.009(3) -0.022(3) 0.036(4)
F3 0.151(6) 0.099(4) 0.077(3) -0.006(3) -0.013(3) 0.072(4)
C26 0.068(4) 0.032(3) 0.061(4) 0.012(3) 0.007(3) 0.015(3)
C31 0.168(9) 0.043(4) 0.034(3) 0.002(3) 0.000(4) 0.044(5)
F2 0.266(10) 0.124(5) 0.061(3) -0.010(3) 0.013(4) 0.131(6)
F1 0.168(8) 0.039(3) 0.332(13) 0.052(5) 0.054(8) -0.006(4)
C16 0.035(3) 0.111(7) 0.073(5) 0.035(5) 0.012(3) -0.015(4)
O1 0.084(5) 0.070(4) 0.172(8) 0.038(5) -0.013(5) -0.015(4)
Pd1 0.0185(3) 0.0164(3) 0.0326(3) 0.00094(16) 0.00346(18) -0.00017(15)
N201 0.121(11) 0.29(2) 0.209(16) 0.123(16) 0.069(11) 0.068(13)
C201 0.141(13) 0.211(19) 0.107(10) -0.010(11) 0.012(9) 0.013(13)
C202 0.147(14) 0.207(19) 0.102(10) 0.040(10) 0.054(10) 0.035(14)
N101 0.065(10) 0.082(12) 0.15(2) 0.016(13) 0.004(13) -0.019(8)
C102 0.045(9) 0.066(10) 0.122(18) 0.002(11) -0.013(10) 0.000(7)
C101 0.18(4) 0.28(6) 0.071(16) -0.07(3) -0.015(19) 0.00(4)
C104 0.11(3) 0.30(7) 0.62(13) 0.31(8) -0.19(6) -0.08(3)

loop_
_atom_type_symbol
_atom_type_description
_atom_type_scat_dispersion_real
_atom_type_scat_dispersion_imag
_atom_type_scat_source
C C 0.0033 0.0016 'International Tables Vol C Tables 4.2.6.8 and 6.1.1.4'
H H 0.0000 0.0000 'International Tables Vol C Tables 4.2.6.8 and 6.1.1.4'
N N 0.0061 0.0033 'International Tables Vol C Tables 4.2.6.8 and 6.1.1.4'
O O 0.0106 0.0060 'International Tables Vol C Tables 4.2.6.8 and 6.1.1.4'
F F 0.0171 0.0103 'International Tables Vol C Tables 4.2.6.8 and 6.1.1.4'
S S 0.1246 0.1234 'International Tables Vol C Tables 4.2.6.8 and 6.1.1.4'
Pd Pd -0.9988 1.0072 'International Tables Vol C Tables 4.2.6.8 and 6.1.1.4'

loop_
_geom_angle_atom_site_label_1
_geom_angle_atom_site_label_2
_geom_angle_atom_site_label_3
_geom_angle
_geom_angle_site_symmetry_1
_geom_angle_site_symmetry_3
O2 S1 O3 123.5(5) . .
O2 S1 O1 106.7(5) . .
O3 S1 O1 112.1(5) . .
O2 S1 C31 105.1(4) . .
O3 S1 C31 104.8(3) . .
O1 S1 C31 102.5(5) . .
C25 N1 C21 116.6(4) . .
C25 N1 Pd1 121.7(3) . .
C21 N1 Pd1 121.7(3) . .
C11 N2 C15 117.0(4) . .
C11 N2 Pd1 121.6(3) . .
C15 N2 Pd1 121.4(3) . .
C23 N3 C27 121.8(5) . .
C23 N3 C26 120.3(5) . .
C27 N3 C26 117.6(5) . .
N1 C25 C24 123.7(5) . .
N1 C25 H25A 118.1 . .
C24 C25 H25A 118.1 . .
N1 C21 C22 123.2(5) . .
N1 C21 H21A 118.4 . .
C22 C21 H21A 118.4 . .
C13 N6 C17 121.4(5) . .
C13 N6 C16 120.7(5) . .
C17 N6 C16 117.9(5) . .
N2 C15 C14 122.9(5) . .
N2 C15 H15A 118.5 . .
C14 C15 H15A 118.5 . .
C21 C22 C23 120.6(5) . .
C21 C22 H22A 119.7 . .
C23 C22 H22A 119.7 . .
N2 C11 C12 123.5(5) . .
N2 C11 H11A 118.2 . .
C12 C11 H11A 118.2 . .
C15 C14 C13 121.0(5) . .
C15 C14 H14A 119.5 . .
C13 C14 H14A 119.5 . .
N3 C23 C22 121.9(5) . .
N3 C23 C24 122.5(5) . .
C22 C23 C24 115.6(4) . .
C25 C24 C23 120.3(5) . .
C25 C24 H24A 119.9 . .
C23 C24 H24A 119.9 . .
N6 C13 C12 122.3(5) . .
N6 C13 C14 123.1(5) . .
C12 C13 C14 114.6(4) . .
C11 C12 C13 121.0(5) . .
C11 C12 H12A 119.5 . .
C13 C12 H12A 119.5 . .
N6 C17 H17A 109.5 . .
N6 C17 H17B 109.5 . .
H17A C17 H17B 109.5 . .
N6 C17 H17C 109.5 . .
H17A C17 H17C 109.5 . .
H17B C17 H17C 109.5 . .
N3 C27 H27A 109.5 . .
N3 C27 H27B 109.5 . .
H27A C27 H27B 109.5 . .
N3 C27 H27C 109.5 . .
H27A C27 H27C 109.5 . .
H27B C27 H27C 109.5 . .
N3 C26 H26A 109.5 . .
N3 C26 H26B 109.5 . .
H26A C26 H26B 109.5 . .
N3 C26 H26C 109.5 . .
H26A C26 H26C 109.5 . .
H26B C26 H26C 109.5 . .
F1 C31 F2 111.0(9) . .
F1 C31 F3 104.1(8) . .
F2 C31 F3 105.4(9) . .
F1 C31 S1 113.3(8) . .
F2 C31 S1 112.4(5) . .
F3 C31 S1 109.9(5) . .
N6 C16 H16A 109.5 . .
N6 C16 H16B 109.5 . .
H16A C16 H16B 109.5 . .
N6 C16 H16C 109.5 . .
H16A C16 H16C 109.5 . .
H16B C16 H16C 109.5 . .
N1 Pd1 N1 180.0 . 3_655
N1 Pd1 N2 90.39(15) . 3_655
N1 Pd1 N2 89.61(15) 3_655 3_655
N1 Pd1 N2 89.61(15) . .
N1 Pd1 N2 90.39(15) 3_655 .
N2 Pd1 N2 180.0(2) 3_655 .
C202 C201 H20A 109.5 . .
C202 C201 H20B 109.5 . .
H20A C201 H20B 109.5 . .
C202 C201 H20C 109.5 . .
H20A C201 H20C 109.5 . .
H20B C201 H20C 109.5 . .
N201 C202 C201 178(2) . .
C102 N101 N101 150(3) . 3_745
N101 C102 C104 173(4) . .
N101 C102 C101 167(3) . .
C104 C102 C101 20(4) . .
C102 C101 H10A 109.4 . .
C102 C101 H10B 109.5 . .
H10A C101 H10B 109.5 . .
C102 C101 H10C 109.5 . .
H10A C101 H10C 109.5 . .
H10B C101 H10C 109.5 . .
C102 C104 H10D 109.6 . .
C102 C104 H10E 109.4 . .
H10D C104 H10E 109.5 . .
C102 C104 H10F 109.4 . .
H10D C104 H10F 109.5 . .
H10E C104 H10F 109.5 . .

loop_
_geom_bond_atom_site_label_1
_geom_bond_atom_site_label_2
_geom_bond_distance
_geom_bond_site_symmetry_2
S1 O2 1.367(6) .
S1 O3 1.383(6) .
S1 O1 1.476(7) .
S1 C31 1.832(7) .
N1 C25 1.350(6) .
N1 C21 1.360(6) .
N1 Pd1 2.019(4) .
N2 C11 1.344(7) .
N2 C15 1.359(6) .
N2 Pd1 2.021(4) .
N3 C23 1.348(6) .
N3 C27 1.452(7) .
N3 C26 1.453(8) .
C25 C24 1.363(7) .
C25 H25A 0.9500 .
C21 C22 1.364(7) .
C21 H21A 0.9500 .
N6 C13 1.330(7) .
N6 C17 1.457(8) .
N6 C16 1.461(9) .
C15 C14 1.362(7) .
C15 H15A 0.9500 .
C22 C23 1.410(7) .
C22 H22A 0.9500 .
C11 C12 1.358(7) .
C11 H11A 0.9500 .
C14 C13 1.418(8) .
C14 H14A 0.9500 .
C23 C24 1.415(7) .
C24 H24A 0.9500 .
C13 C12 1.418(8) .
C12 H12A 0.9500 .
C17 H17A 0.9800 .
C17 H17B 0.9800 .
C17 H17C 0.9800 .
C27 H27A 0.9800 .
C27 H27B 0.9800 .
C27 H27C 0.9800 .
F3 C31 1.336(11) .
C26 H26A 0.9800 .
C26 H26B 0.9800 .
C26 H26C 0.9800 .
C31 F1 1.262(12) .
C31 F2 1.284(10) .
C16 H16A 0.9800 .
C16 H16B 0.9800 .
C16 H16C 0.9800 .
Pd1 N1 2.019(4) 3_655
Pd1 N2 2.021(4) 3_655
N201 C202 1.070(19) .
C201 C202 1.48(2) .
C201 H20A 0.9800 .
C201 H20B 0.9800 .
C201 H20C 0.9800 .
N101 C102 1.13(3) .
N101 N101 1.43(5) 3_745
C102 C104 1.50(8) .
C102 C101 1.54(5) .
C101 H10A 0.9800 .
C101 H10B 0.9800 .
C101 H10C 0.9800 .
C104 H10D 0.9800 .
C104 H10E 0.9800 .
C104 H10F 0.9800 .

loop_
_geom_torsion_atom_site_label_1
_geom_torsion_atom_site_label_2
_geom_torsion_atom_site_label_3
_geom_torsion_atom_site_label_4
_geom_torsion
_geom_torsion_site_symmetry_1
_geom_torsion_site_symmetry_4
C21 N1 C25 C24 -0.4(7) . .
Pd1 N1 C25 C24 179.3(4) . .
C25 N1 C21 C22 -0.5(7) . .
Pd1 N1 C21 C22 179.8(4) . .
C11 N2 C15 C14 -0.5(7) . .
Pd1 N2 C15 C14 178.1(4) . .
N1 C21 C22 C23 1.3(8) . .
C15 N2 C11 C12 -0.5(8) . .
Pd1 N2 C11 C12 -179.1(4) . .
N2 C15 C14 C13 1.0(8) . .
C27 N3 C23 C22 -175.4(5) . .
C26 N3 C23 C22 -2.2(8) . .
C27 N3 C23 C24 5.1(8) . .
C26 N3 C23 C24 178.4(5) . .
C21 C22 C23 N3 179.3(5) . .
C21 C22 C23 C24 -1.2(7) . .
N1 C25 C24 C23 0.4(7) . .
N3 C23 C24 C25 179.9(5) . .
C22 C23 C24 C25 0.4(7) . .
C17 N6 C13 C12 -177.6(5) . .
C16 N6 C13 C12 0.7(9) . .
C17 N6 C13 C14 2.5(8) . .
C16 N6 C13 C14 -179.2(6) . .
C15 C14 C13 N6 179.4(5) . .
C15 C14 C13 C12 -0.6(7) . .
N2 C11 C12 C13 0.9(9) . .
N6 C13 C12 C11 179.7(5) . .
C14 C13 C12 C11 -0.4(8) . .
O2 S1 C31 F1 -76.1(8) . .
O3 S1 C31 F1 55.4(9) . .
O1 S1 C31 F1 172.5(8) . .
O2 S1 C31 F2 50.7(10) . .
O3 S1 C31 F2 -177.8(9) . .
O1 S1 C31 F2 -60.6(10) . .
O2 S1 C31 F3 167.9(7) . .
O3 S1 C31 F3 -60.6(8) . .
O1 S1 C31 F3 56.5(8) . .
C25 N1 Pd1 N1 -31(3) . 3_655
C21 N1 Pd1 N1 149(3) . 3_655
C25 N1 Pd1 N2 -84.2(4) . 3_655
C21 N1 Pd1 N2 95.4(4) . 3_655
C25 N1 Pd1 N2 95.8(4) . .
C21 N1 Pd1 N2 -84.6(4) . .
C11 N2 Pd1 N1 84.6(4) . .
C15 N2 Pd1 N1 -93.9(4) . .
C11 N2 Pd1 N1 -95.4(4) . 3_655
C15 N2 Pd1 N1 86.1(4) . 3_655
C11 N2 Pd1 N2 -92(3) . 3_655
C15 N2 Pd1 N2 89(3) . 3_655
N101 N101 C102 C104 -161(20) 3_745 .
N101 N101 C102 C101 -1(15) 3_745 .
